data_4320328
loop_
_publ_author_name
'Franck Gascoin'
'Slavi C. Sevov'

_publ_section_title
;
 Synthesis and Characterization of the "Metallic Salts" A5Pn4 (A = K, Rb,
 Cs and Pn = As, Sb, Bi) with Isolated Zigzag Tetramers of Pn44- and an
 Extra Delocalized Electron
;
_journal_name_full 'Inorganic Chemistry'
_journal_page_first 5177
_journal_page_last 5181
_journal_paper_doi 10.1021/ic0104499
_journal_volume 40
_journal_year 2001
_chemical_formula_moiety K5Bi4
_chemical_formula_sum 'Bi4 K5'
_chemical_formula_weight 1031.42
_chemical_melting_point ?
_chemical_name_common K5Bi4
_chemical_name_systematic
;
   ?
;
_space_group_IT_number 12
_symmetry_cell_setting monoclinic
_symmetry_space_group_name_Hall '-C 2y'
_symmetry_space_group_name_H-M 'C 1 2/m 1'
_atom_sites_solution_hydrogens geom
_atom_sites_solution_primary direct
_atom_sites_solution_secondary difmap
_audit_creation_method SHELXL-97
_cell_angle_alpha 90.00
_cell_angle_beta 111.458(17)
_cell_angle_gamma 90.00
_cell_formula_units_Z 2
_cell_length_a 12.517(2)
_cell_length_b 5.5412(10)
_cell_length_c 11.625(2)
_cell_measurement_reflns_used 25
_cell_measurement_temperature 293(2)
_cell_measurement_theta_max 10.938
_cell_measurement_theta_min 8.148
_cell_volume 750.4(2)
_computing_cell_refinement 'CAD4_(Enraf Nonius,_1977)'
_computing_data_collection 'CAD4_(Enraf Nonius,_1977)'
_computing_data_reduction SDS_Package_(Enraf-Nonius,_1985)
_computing_molecular_graphics 'SHELXTL (Siemens, 1994)'
_computing_publication_material 'SHELXTL (Siemens, 1994)'
_computing_structure_refinement 'SHELXL-97 (Sheldrick, 1997)'
_computing_structure_solution 'SHELXS-97 (Sheldrick, 1990)'
_diffrn_ambient_temperature 293(2)
_diffrn_measured_fraction_theta_full 0.999
_diffrn_measured_fraction_theta_max 0.999
_diffrn_measurement_device_type Enraf_Nonius_CAD4
_diffrn_measurement_method omega-2theta
_diffrn_radiation_monochromator graphite
_diffrn_radiation_source 'fine-focus sealed tube'
_diffrn_radiation_type MoK\a
_diffrn_radiation_wavelength 0.71073
_diffrn_reflns_limit_h_max 13
_diffrn_reflns_limit_h_min -14
_diffrn_reflns_limit_k_max 6
_diffrn_reflns_limit_k_min 0
_diffrn_reflns_limit_l_max 13
_diffrn_reflns_limit_l_min 0
_diffrn_reflns_number 740
_diffrn_reflns_theta_full 24.97
_diffrn_reflns_theta_max 24.97
_diffrn_reflns_theta_min 3.31
_diffrn_standards_interval_count 200
_diffrn_standards_interval_time 120
_diffrn_standards_number 3
_exptl_absorpt_coefficient_mu 48.094
_exptl_absorpt_correction_T_max 1.0000
_exptl_absorpt_correction_T_min 0.2898
_exptl_absorpt_correction_type empirical
_exptl_absorpt_process_details Xabs
_exptl_crystal_colour 'gray, metallic luster'
_exptl_crystal_density_diffrn 4.565
_exptl_crystal_density_meas ?
_exptl_crystal_density_method 'not measured'
_exptl_crystal_description irregular
_exptl_crystal_F_000 854
_exptl_crystal_size_max 0.14
_exptl_crystal_size_mid 0.12
_exptl_crystal_size_min 0.10
_refine_diff_density_max 6.565
_refine_diff_density_min -4.104
_refine_diff_density_rms 0.936
_refine_ls_extinction_method none
_refine_ls_goodness_of_fit_ref 1.032
_refine_ls_hydrogen_treatment mixed
_refine_ls_matrix_type full
_refine_ls_number_parameters 31
_refine_ls_number_reflns 740
_refine_ls_number_restraints 0
_refine_ls_restrained_S_all 1.032
_refine_ls_R_factor_all 0.0953
_refine_ls_R_factor_gt 0.0786
_refine_ls_shift/su_max 0.008
_refine_ls_shift/su_mean 0.002
_refine_ls_structure_factor_coef Fsqd
_refine_ls_weighting_details 'calc w=1/[\s^2^(Fo^2^)+(0.1659P)^2^+0.0000P] where P=(Fo^2^+2Fc^2^)/3'
_refine_ls_weighting_scheme calc
_refine_ls_wR_factor_gt 0.1962
_refine_ls_wR_factor_ref 0.2115
_reflns_number_gt 577
_reflns_number_total 740
_reflns_threshold_expression >2sigma(I)
_cod_data_source_file ic0104499_4.cif
_cod_data_source_block K5Bi4
_cod_depositor_comments
;
The following automatic conversions were performed:

'_chemical_melting_point' value 'not measured' was changed to '?' -
the value is undefined or not given.

Automatic conversion script
Id: cif_fix_values 1646 2011-03-28 12:23:43Z adriana 

The following automatic conversions were performed:

'_exptl_crystal_density_meas' value 'not measured' was changed to '?'
- the value is perceived as not measured.

Automatic conversion script
Id: cif_fix_values 3008 2015-01-20 13:52:24Z robertas 
;
_cod_database_code 4320328

loop_
_symmetry_equiv_pos_as_xyz
'x, y, z'
'-x, y, -z'
'x+1/2, y+1/2, z'
'-x+1/2, y+1/2, -z'
'-x, -y, -z'
'x, -y, z'
'-x+1/2, -y+1/2, -z'
'x+1/2, -y+1/2, z'

loop_
_atom_site_label
_atom_site_type_symbol
_atom_site_fract_x
_atom_site_fract_y
_atom_site_fract_z
_atom_site_U_iso_or_equiv
_atom_site_adp_type
_atom_site_occupancy
_atom_site_symmetry_multiplicity
_atom_site_calc_flag
_atom_site_refinement_flags
_atom_site_disorder_assembly
_atom_site_disorder_group
Bi1 Bi 0.11182(11) 0.0000 0.11193(13) 0.0296(6) Uani 1 2 d S . .
Bi2 Bi 0.04571(12) 0.0000 0.33515(14) 0.0313(6) Uani 1 2 d S . .
K1 K 0.4038(7) 0.0000 0.1097(9) 0.032(2) Uani 1 2 d S . .
K2 K 0.2432(8) 0.5000 0.3322(11) 0.045(2) Uani 1 2 d S . .
K3 K 0.012(6) 0.5000 0.489(5) 0.096(13) Uani 0.50 2 d SP . .

loop_
_atom_site_aniso_label
_atom_site_aniso_U_11
_atom_site_aniso_U_22
_atom_site_aniso_U_33
_atom_site_aniso_U_23
_atom_site_aniso_U_13
_atom_site_aniso_U_12
Bi1 0.0236(8) 0.0338(10) 0.0299(10) 0.000 0.0082(6) 0.000
Bi2 0.0381(10) 0.0252(9) 0.0311(10) 0.000 0.0134(8) 0.000
K1 0.020(4) 0.034(5) 0.039(5) 0.000 0.005(4) 0.000
K2 0.029(4) 0.049(6) 0.053(6) 0.000 0.012(4) 0.000
K3 0.25(5) 0.044(11) 0.09(3) 0.000 0.17(3) 0.000

loop_
_atom_type_symbol
_atom_type_description
_atom_type_scat_dispersion_real
_atom_type_scat_dispersion_imag
_atom_type_scat_source
K K 0.2009 0.2494 'International Tables Vol C Tables 4.2.6.8 and 6.1.1.4'
Bi Bi -4.1077 10.2566 'International Tables Vol C Tables 4.2.6.8 and 6.1.1.4'

loop_
_geom_angle_atom_site_label_1
_geom_angle_atom_site_label_2
_geom_angle_atom_site_label_3
_geom_angle
_geom_angle_site_symmetry_1
_geom_angle_site_symmetry_3
_geom_angle_publ_flag
Bi2 Bi1 Bi1 106.32(7) . 5 ?
Bi2 Bi1 K1 126.71(16) . . ?
Bi1 Bi1 K1 126.97(16) 5 . ?
Bi2 Bi1 K2 66.23(15) . . ?
Bi1 Bi1 K2 128.64(13) 5 . ?
K1 Bi1 K2 79.29(17) . . ?
Bi2 Bi1 K2 66.23(15) . 1_545 ?
Bi1 Bi1 K2 128.64(13) 5 1_545 ?
K1 Bi1 K2 79.29(17) . 1_545 ?
K2 Bi1 K2 96.2(3) . 1_545 ?
Bi2 Bi1 K1 129.41(11) . 7_545 ?
Bi1 Bi1 K1 67.12(12) 5 7_545 ?
K1 Bi1 K1 78.24(16) . 7_545 ?
K2 Bi1 K1 157.5(2) . 7_545 ?
K2 Bi1 K1 79.71(17) 1_545 7_545 ?
Bi2 Bi1 K1 129.41(11) . 7 ?
Bi1 Bi1 K1 67.12(12) 5 7 ?
K1 Bi1 K1 78.24(16) . 7 ?
K2 Bi1 K1 79.70(17) . 7 ?
K2 Bi1 K1 157.5(2) 1_545 7 ?
K1 Bi1 K1 95.6(2) 7_545 7 ?
Bi2 Bi1 K1 66.42(14) . 3_445 ?
Bi1 Bi1 K1 65.20(13) 5 3_445 ?
K1 Bi1 K1 133.11(9) . 3_445 ?
K2 Bi1 K1 132.62(18) . 3_445 ?
K2 Bi1 K1 65.83(17) 1_545 3_445 ?
K1 Bi1 K1 65.9(2) 7_545 3_445 ?
K1 Bi1 K1 132.32(7) 7 3_445 ?
Bi2 Bi1 K1 66.42(14) . 3_455 ?
Bi1 Bi1 K1 65.20(13) 5 3_455 ?
K1 Bi1 K1 133.11(9) . 3_455 ?
K2 Bi1 K1 65.83(17) . 3_455 ?
K2 Bi1 K1 132.62(18) 1_545 3_455 ?
K1 Bi1 K1 132.32(7) 7_545 3_455 ?
K1 Bi1 K1 65.9(2) 7 3_455 ?
K1 Bi1 K1 93.77(18) 3_445 3_455 ?
Bi1 Bi2 K3 125.6(3) . . ?
Bi1 Bi2 K3 125.6(3) . 1_545 ?
K3 Bi2 K3 108.7(6) . 1_545 ?
Bi1 Bi2 K3 130.9(2) . 5_566 ?
K3 Bi2 K3 6.0(10) . 5_566 ?
K3 Bi2 K3 103.54(6) 1_545 5_566 ?
Bi1 Bi2 K3 130.9(2) . 5_556 ?
K3 Bi2 K3 103.54(6) . 5_556 ?
K3 Bi2 K3 6.0(10) 1_545 5_556 ?
K3 Bi2 K3 98.2(5) 5_566 5_556 ?
Bi1 Bi2 K2 66.27(17) . . ?
K3 Bi2 K2 67.1(7) . . ?
K3 Bi2 K2 145.1(14) 1_545 . ?
K3 Bi2 K2 73.1(6) 5_566 . ?
K3 Bi2 K2 146.5(12) 5_556 . ?
Bi1 Bi2 K2 66.27(17) . 1_545 ?
K3 Bi2 K2 145.1(14) . 1_545 ?
K3 Bi2 K2 67.1(7) 1_545 1_545 ?
K3 Bi2 K2 146.5(12) 5_566 1_545 ?
K3 Bi2 K2 73.1(6) 5_556 1_545 ?
K2 Bi2 K2 96.2(2) . 1_545 ?
Bi1 Bi2 K2 125.87(18) . 3_445 ?
K3 Bi2 K2 71.8(11) . 3_445 ?
K3 Bi2 K2 71.8(11) 1_545 3_445 ?
K3 Bi2 K2 66.7(10) 5_566 3_445 ?
K3 Bi2 K2 66.7(10) 5_556 3_445 ?
K2 Bi2 K2 131.87(10) . 3_445 ?
K2 Bi2 K2 131.87(10) 1_545 3_445 ?
Bi1 Bi2 K1 66.95(13) . 3_445 ?
K3 Bi2 K1 147.4(13) . 3_445 ?
K3 Bi2 K1 69.6(10) 1_545 3_445 ?
K3 Bi2 K1 143.3(12) 5_566 3_445 ?
K3 Bi2 K1 72.2(9) 5_556 3_445 ?
K2 Bi2 K1 133.19(19) . 3_445 ?
K2 Bi2 K1 66.00(18) 1_545 3_445 ?
K2 Bi2 K1 77.20(18) 3_445 3_445 ?
Bi1 Bi2 K1 66.95(13) . 3_455 ?
K3 Bi2 K1 69.6(10) . 3_455 ?
K3 Bi2 K1 147.4(13) 1_545 3_455 ?
K3 Bi2 K1 72.2(9) 5_566 3_455 ?
K3 Bi2 K1 143.3(12) 5_556 3_455 ?
K2 Bi2 K1 66.00(18) . 3_455 ?
K2 Bi2 K1 133.19(19) 1_545 3_455 ?
K2 Bi2 K1 77.20(17) 3_445 3_455 ?
K1 Bi2 K1 94.3(2) 3_445 3_455 ?
Bi1 Bi2 K2 124.82(15) . 7_556 ?
K3 Bi2 K2 68.9(13) . 7_556 ?
K3 Bi2 K2 68.9(13) 1_545 7_556 ?
K3 Bi2 K2 68.8(12) 5_566 7_556 ?
K3 Bi2 K2 68.8(12) 5_556 7_556 ?
K2 Bi2 K2 78.0(2) . 7_556 ?
K2 Bi2 K2 78.0(2) 1_545 7_556 ?
K2 Bi2 K2 109.31(17) 3_445 7_556 ?
K1 Bi2 K2 132.87(10) 3_445 7_556 ?
K1 Bi2 K2 132.87(10) 3_455 7_556 ?
Bi1 K1 Bi1 101.76(16) . 7_545 ?
Bi1 K1 Bi1 101.76(16) . 7 ?
Bi1 K1 Bi1 95.6(2) 7_545 7 ?
Bi1 K1 Bi2 102.24(17) . 3 ?
Bi1 K1 Bi2 156.0(2) 7_545 3 ?
Bi1 K1 Bi2 80.07(5) 7 3 ?
Bi1 K1 Bi2 102.24(17) . 3_545 ?
Bi1 K1 Bi2 80.07(5) 7_545 3_545 ?
Bi1 K1 Bi2 156.0(2) 7 3_545 ?
Bi2 K1 Bi2 94.3(2) 3 3_545 ?
Bi1 K1 Bi1 133.11(9) . 3 ?
Bi1 K1 Bi1 114.1(2) 7_545 3 ?
Bi1 K1 Bi1 47.68(7) 7 3 ?
Bi2 K1 Bi1 46.63(7) 3 3 ?
Bi2 K1 Bi1 112.5(2) 3_545 3 ?
Bi1 K1 Bi1 133.11(9) . 3_545 ?
Bi1 K1 Bi1 47.68(7) 7_545 3_545 ?
Bi1 K1 Bi1 114.1(2) 7 3_545 ?
Bi2 K1 Bi1 112.5(2) 3 3_545 ?
Bi2 K1 Bi1 46.63(7) 3_545 3_545 ?
Bi1 K1 Bi1 93.77(18) 3 3_545 ?
Bi1 K1 K2 143.5(3) . 3_545 ?
Bi1 K1 K2 102.51(19) 7_545 3_545 ?
Bi1 K1 K2 102.51(19) 7 3_545 ?
Bi2 K1 K2 56.31(13) 3 3_545 ?
Bi2 K1 K2 56.31(13) 3_545 3_545 ?
Bi1 K1 K2 56.23(13) 3 3_545 ?
Bi1 K1 K2 56.23(13) 3_545 3_545 ?
Bi1 K1 K1 145.0(4) . 5_655 ?
Bi1 K1 K1 57.71(15) 7_545 5_655 ?
Bi1 K1 K1 57.71(15) 7 5_655 ?
Bi2 K1 K1 101.4(2) 3 5_655 ?
Bi2 K1 K1 101.4(2) 3_545 5_655 ?
Bi1 K1 K1 56.40(12) 3 5_655 ?
Bi1 K1 K1 56.40(12) 3_545 5_655 ?
K2 K1 K1 71.5(3) 3_545 5_655 ?
Bi1 K1 K3 81.1(9) . 7_556 ?
Bi1 K1 K3 131.59(16) 7_545 7_556 ?
Bi1 K1 K3 131.59(16) 7 7_556 ?
Bi2 K1 K3 52.7(4) 3 7_556 ?
Bi2 K1 K3 52.7(4) 3_545 7_556 ?
Bi1 K1 K3 95.5(6) 3 7_556 ?
Bi1 K1 K3 95.5(6) 3_545 7_556 ?
K2 K1 K3 62.4(9) 3_545 7_556 ?
K1 K1 K3 133.9(9) 5_655 7_556 ?
Bi1 K1 K3 86.0(9) . 3_545 ?
Bi1 K1 K3 130.7(2) 7_545 3_545 ?
Bi1 K1 K3 130.7(2) 7 3_545 ?
Bi2 K1 K3 50.9(3) 3 3_545 ?
Bi2 K1 K3 50.9(3) 3_545 3_545 ?
Bi1 K1 K3 92.1(6) 3 3_545 ?
Bi1 K1 K3 92.1(6) 3_545 3_545 ?
K2 K1 K3 57.5(9) 3_545 3_545 ?
K1 K1 K3 129.1(9) 5_655 3_545 ?
K3 K1 K3 4.9(17) 7_556 3_545 ?
Bi1 K1 K1 51.59(15) . 7_545 ?
Bi1 K1 K1 50.17(12) 7_545 7_545 ?
Bi1 K1 K1 103.8(3) 7 7_545 ?
Bi2 K1 K1 153.8(3) 3 7_545 ?
Bi2 K1 K1 91.62(9) 3_545 7_545 ?
Bi1 K1 K1 149.6(3) 3 7_545 ?
Bi1 K1 K1 89.84(10) 3_545 7_545 ?
K2 K1 K1 143.52(12) 3_545 7_545 ?
K1 K1 K1 102.4(3) 5_655 7_545 ?
K3 K1 K1 114.2(7) 7_556 7_545 ?
K3 K1 K1 117.9(7) 3_545 7_545 ?
Bi2 K2 Bi2 96.2(2) 1_565 . ?
Bi2 K2 Bi1 47.50(8) 1_565 1_565 ?
Bi2 K2 Bi1 115.6(3) . 1_565 ?
Bi2 K2 Bi1 115.6(3) 1_565 . ?
Bi2 K2 Bi1 47.50(8) . . ?
Bi1 K2 Bi1 96.2(3) 1_565 . ?
Bi2 K2 Bi2 131.87(10) 1_565 3 ?
Bi2 K2 Bi2 131.87(10) . 3 ?
Bi1 K2 Bi2 101.27(19) 1_565 3 ?
Bi1 K2 Bi2 101.27(19) . 3 ?
Bi2 K2 Bi2 102.0(2) 1_565 7_556 ?
Bi2 K2 Bi2 102.0(2) . 7_556 ?
Bi1 K2 Bi2 131.86(13) 1_565 7_556 ?
Bi1 K2 Bi2 131.87(13) . 7_556 ?
Bi2 K2 Bi2 70.69(17) 3 7_556 ?
Bi2 K2 K3 52.7(4) 1_565 . ?
Bi2 K2 K3 52.7(4) . . ?
Bi1 K2 K3 96.0(8) 1_565 . ?
Bi1 K2 K3 96.0(8) . . ?
Bi2 K2 K3 154.0(12) 3 . ?
Bi2 K2 K3 83.3(11) 7_556 . ?
Bi2 K2 K3 82.4(7) 1_565 7_566 ?
Bi2 K2 K3 151.3(6) . 7_566 ?
Bi1 K2 K3 84.6(8) 1_565 7_566 ?
Bi1 K2 K3 156.0(4) . 7_566 ?
Bi2 K2 K3 55.4(5) 3 7_566 ?
Bi2 K2 K3 51.0(7) 7_556 7_566 ?
K3 K2 K3 107.8(9) . 7_566 ?
Bi2 K2 K3 151.3(6) 1_565 7_556 ?
Bi2 K2 K3 82.4(7) . 7_556 ?
Bi1 K2 K3 156.0(4) 1_565 7_556 ?
Bi1 K2 K3 84.6(8) . 7_556 ?
Bi2 K2 K3 55.4(5) 3 7_556 ?
Bi2 K2 K3 51.0(7) 7_556 7_556 ?
K3 K2 K3 107.8(9) . 7_556 ?
K3 K2 K3 85.3(15) 7_566 7_556 ?
Bi2 K2 K1 57.70(14) 1_565 3_455 ?
Bi2 K2 K1 57.70(14) . 3_455 ?
Bi1 K2 K1 57.94(15) 1_565 3_455 ?
Bi1 K2 K1 57.94(15) . 3_455 ?
Bi2 K2 K1 144.4(4) 3 3_455 ?
Bi2 K2 K1 144.9(3) 7_556 3_455 ?
K3 K2 K1 61.6(11) . 3_455 ?
K3 K2 K1 137.2(8) 7_566 3_455 ?
K3 K2 K1 137.2(8) 7_556 3_455 ?
Bi2 K2 K3 86.2(6) 1_565 3 ?
Bi2 K2 K3 155.7(7) . 3 ?
Bi1 K2 K3 83.7(8) 1_565 3 ?
Bi1 K2 K3 150.1(3) . 3 ?
Bi2 K2 K3 50.1(4) 3 3 ?
Bi2 K2 K3 54.1(7) 7_556 3 ?
K3 K2 K3 113.8(8) . 3 ?
K3 K2 K3 6.0(4) 7_566 3 ?
K3 K2 K3 83.95(19) 7_556 3 ?
K1 K2 K3 138.8(7) 3_455 3 ?
Bi2 K2 K3 155.7(7) 1_565 3_545 ?
Bi2 K2 K3 86.2(6) . 3_545 ?
Bi1 K2 K3 150.1(3) 1_565 3_545 ?
Bi1 K2 K3 83.7(7) . 3_545 ?
Bi2 K2 K3 50.1(4) 3 3_545 ?
Bi2 K2 K3 54.1(7) 7_556 3_545 ?
K3 K2 K3 113.8(8) . 3_545 ?
K3 K2 K3 83.95(19) 7_566 3_545 ?
K3 K2 K3 6.0(4) 7_556 3_545 ?
K1 K2 K3 138.8(7) 3_455 3_545 ?
K3 K2 K3 82.0(14) 3 3_545 ?
K3 K3 Bi2 122(7) 5_566 1_565 ?
K3 K3 Bi2 122(7) 5_566 . ?
Bi2 K3 Bi2 108.7(6) 1_565 . ?
K3 K3 Bi2 52(6) 5_566 5_566 ?
Bi2 K3 Bi2 76.46(6) 1_565 5_566 ?
Bi2 K3 Bi2 174.0(10) . 5_566 ?
K3 K3 Bi2 52(6) 5_566 5_556 ?
Bi2 K3 Bi2 174.0(10) 1_565 5_556 ?
Bi2 K3 Bi2 76.46(6) . 5_556 ?
Bi2 K3 Bi2 98.2(5) 5_566 5_556 ?
K3 K3 K2 175(10) 5_566 . ?
Bi2 K3 K2 60.3(3) 1_565 . ?
Bi2 K3 K2 60.3(3) . . ?
Bi2 K3 K2 125.8(10) 5_566 . ?
Bi2 K3 K2 125.8(10) 5_556 . ?
K3 K3 K2 104(10) 5_566 7_566 ?
Bi2 K3 K2 60.1(6) 1_565 7_566 ?
Bi2 K3 K2 127.1(16) . 7_566 ?
Bi2 K3 K2 57.9(6) 5_566 7_566 ?
Bi2 K3 K2 119.5(17) 5_556 7_566 ?
K2 K3 K2 72.2(9) . 7_566 ?
K3 K3 K2 104(10) 5_566 7_556 ?
Bi2 K3 K2 127.1(16) 1_565 7_556 ?
Bi2 K3 K2 60.1(6) . 7_556 ?
Bi2 K3 K2 119.5(17) 5_566 7_556 ?
Bi2 K3 K2 57.9(6) 5_556 7_556 ?
K2 K3 K2 72.2(9) . 7_556 ?
K2 K3 K2 85.3(15) 7_566 7_556 ?
K3 K3 K1 51(10) 5_566 7_556 ?
Bi2 K3 K1 122.0(11) 1_565 7_556 ?
Bi2 K3 K1 122.0(11) . 7_556 ?
Bi2 K3 K1 55.1(6) 5_566 7_556 ?
Bi2 K3 K1 55.1(6) 5_556 7_556 ?
K2 K3 K1 124(2) . 7_556 ?
K2 K3 K1 67.5(10) 7_566 7_556 ?
K2 K3 K1 67.5(10) 7_556 7_556 ?
K3 K3 K1 125(10) 5_566 3_455 ?
Bi2 K3 K1 59.5(7) 1_565 3_455 ?
Bi2 K3 K1 59.5(7) . 3_455 ?
Bi2 K3 K1 122.9(13) 5_566 3_455 ?
Bi2 K3 K1 122.9(13) 5_556 3_455 ?
K2 K3 K1 60.9(4) . 3_455 ?
K2 K3 K1 115.8(4) 7_566 3_455 ?
K2 K3 K1 115.8(4) 7_556 3_455 ?
K1 K3 K1 175.1(17) 7_556 3_455 ?
K3 K3 K2 70(10) 5_566 3_445 ?
Bi2 K3 K2 123(2) 1_565 3_445 ?
Bi2 K3 K2 58.1(7) . 3_445 ?
Bi2 K3 K2 116.7(13) 5_566 3_445 ?
Bi2 K3 K2 57.1(6) 5_556 3_445 ?
K2 K3 K2 113.8(8) . 3_445 ?
K2 K3 K2 174.0(4) 7_566 3_445 ?
K2 K3 K2 96.05(19) 7_556 3_445 ?
K1 K3 K2 107.7(4) 7_556 3_445 ?
K1 K3 K2 68.8(11) 3_455 3_445 ?
K3 K3 K2 70(10) 5_566 3_455 ?
Bi2 K3 K2 58.1(7) 1_565 3_455 ?
Bi2 K3 K2 123(2) . 3_455 ?
Bi2 K3 K2 57.1(6) 5_566 3_455 ?
Bi2 K3 K2 116.7(13) 5_556 3_455 ?
K2 K3 K2 113.8(8) . 3_455 ?
K2 K3 K2 96.05(19) 7_566 3_455 ?
K2 K3 K2 174.0(4) 7_556 3_455 ?
K1 K3 K2 107.7(4) 7_556 3_455 ?
K1 K3 K2 68.8(11) 3_455 3_455 ?
K2 K3 K2 82.0(14) 3_445 3_455 ?

loop_
_geom_bond_atom_site_label_1
_geom_bond_atom_site_label_2
_geom_bond_distance
_geom_bond_site_symmetry_2
_geom_bond_publ_flag
Bi1 Bi2 2.998(2) . ?
Bi1 Bi1 3.046(3) 5 ?
Bi1 K1 3.665(8) . ?
Bi1 K2 3.723(8) . ?
Bi1 K2 3.723(8) 1_545 ?
Bi1 K1 3.740(6) 7_545 ?
Bi1 K1 3.740(6) 7 ?
Bi1 K1 3.795(5) 3_445 ?
Bi1 K1 3.795(5) 3_455 ?
Bi2 K3 3.409(14) . ?
Bi2 K3 3.409(14) 1_545 ?
Bi2 K3 3.666(13) 5_566 ?
Bi2 K3 3.666(13) 5_556 ?
Bi2 K2 3.721(6) . ?
Bi2 K2 3.721(6) 1_545 ?
Bi2 K2 3.774(9) 3_445 ?
Bi2 K1 3.780(6) 3_445 ?
Bi2 K1 3.780(6) 3_455 ?
Bi2 K2 3.802(11) 7_556 ?
K1 Bi1 3.740(6) 7_545 ?
K1 Bi1 3.740(6) 7 ?
K1 Bi2 3.780(6) 3 ?
K1 Bi2 3.780(6) 3_545 ?
K1 Bi1 3.795(5) 3 ?
K1 Bi1 3.795(5) 3_545 ?
K1 K2 4.086(13) 3_545 ?
K1 K1 4.098(17) 5_655 ?
K1 K3 4.39(5) 7_556 ?
K1 K3 4.11(6) 3_545 ?
K1 K1 4.672(13) 7_545 ?
K2 Bi2 3.721(6) 1_565 ?
K2 Bi1 3.723(8) 1_565 ?
K2 Bi2 3.774(9) 3 ?
K2 Bi2 3.802(11) 7_556 ?
K2 K3 3.95(3) . ?
K2 K3 4.09(6) 7_566 ?
K2 K3 4.09(6) 7_556 ?
K2 K1 4.086(13) 3_455 ?
K2 K3 4.22(6) 3 ?
K2 K3 4.22(6) 3_545 ?
K3 K3 0.45(5) 5_566 ?
K3 Bi2 3.409(14) 1_565 ?
K3 Bi2 3.666(12) 5_566 ?
K3 Bi2 3.666(12) 5_556 ?
K3 K2 4.09(6) 7_566 ?
K3 K2 4.09(6) 7_556 ?
K3 K1 4.39(5) 7_556 ?
K3 K1 4.11(6) 3_455 ?
K3 K2 4.22(6) 3_445 ?
K3 K2 4.22(6) 3_455 ?
